data_7061363
loop_
_publ_author_name
'Panja, Anangamohan'
'Jagli\<ci\'c, Zvonko'
'Herchel, Radovan'
'Brand\~ao, Paula'
'Pramanik, Kuheli'
'Jana, Narayan Ch.'

_publ_section_title
;
 The first exploration of coordination chemistry using a methyl
 substituted o-vanillin based ligand: an example starting with Dy4/Zn2Dy2
 systems displaying slow relaxation of magnetization
;
_journal_issue 12
_journal_name_full 'New Journal of Chemistry'
_journal_page_first 5627
_journal_page_last 5637
_journal_paper_doi 10.1039/D1NJ05717K
_journal_volume 46
_journal_year 2022
_chemical_formula_sum 'C15 H15 N O3'
_chemical_formula_weight 257.28
_space_group_crystal_system orthorhombic
_space_group_IT_number 61
_space_group_name_Hall '-P 2ac 2ab'
_space_group_name_H-M_alt 'P b c a'
_atom_sites_solution_hydrogens mixed
_audit_creation_method SHELXL-2018/3
_audit_update_record
;
2022-01-31 deposited with the CCDC.	2022-02-02 downloaded from the CCDC.
;
_cell_angle_alpha 90
_cell_angle_beta 90
_cell_angle_gamma 90
_cell_formula_units_Z 8
_cell_length_a 14.2508(6)
_cell_length_b 9.3792(4)
_cell_length_c 19.5878(8)
_cell_measurement_reflns_used 430
_cell_measurement_temperature 150(2)
_cell_measurement_theta_max 25.00
_cell_measurement_theta_min 2.98
_cell_volume 2618.13(19)
_computing_cell_refinement 'Bruker Smart'
_computing_data_collection 'Bruker Smart'
_computing_data_reduction 'Bruker Saint'
_computing_molecular_graphics 'Mercury (Macrae et al 2008)'
_computing_publication_material 'SHELXL-2016/4 (Sheldrick, 2016)'
_computing_structure_refinement 'SHELXL-2018/3 (Sheldrick, 2018)'
_computing_structure_solution 'SHELXT 2014/5 (Sheldrick, 2014)'
_diffrn_ambient_temperature 150(2)
_diffrn_measured_fraction_theta_full 0.997
_diffrn_measured_fraction_theta_max 0.995
_diffrn_measurement_device_type CCD
_diffrn_measurement_method 'omega and phi scans'
_diffrn_radiation_type MoK\a
_diffrn_radiation_wavelength 0.71073
_diffrn_reflns_av_R_equivalents 0.0703
_diffrn_reflns_av_unetI/netI 0.0294
_diffrn_reflns_Laue_measured_fraction_full 0.997
_diffrn_reflns_Laue_measured_fraction_max 0.995
_diffrn_reflns_limit_h_max 19
_diffrn_reflns_limit_h_min -19
_diffrn_reflns_limit_k_max 12
_diffrn_reflns_limit_k_min -12
_diffrn_reflns_limit_l_max 16
_diffrn_reflns_limit_l_min -26
_diffrn_reflns_number 62816
_diffrn_reflns_point_group_measured_fraction_full 0.997
_diffrn_reflns_point_group_measured_fraction_max 0.995
_diffrn_reflns_theta_full 25.242
_diffrn_reflns_theta_max 29.184
_diffrn_reflns_theta_min 2.523
_diffrn_source 'fine-focus sealed tube'
_exptl_absorpt_coefficient_mu 0.091
_exptl_absorpt_correction_T_max 0.7458
_exptl_absorpt_correction_T_min 0.6180
_exptl_absorpt_correction_type multi-scan
_exptl_absorpt_process_details 'SADABS 2014/5 (Bruker, 2014)'
_exptl_crystal_colour Bronze
_exptl_crystal_density_diffrn 1.305
_exptl_crystal_description Block
_exptl_crystal_F_000 1088
_exptl_crystal_size_max 0.360
_exptl_crystal_size_mid 0.300
_exptl_crystal_size_min 0.040
_refine_diff_density_max 0.252
_refine_diff_density_min -0.239
_refine_diff_density_rms 0.043
_refine_ls_extinction_method none
_refine_ls_goodness_of_fit_ref 1.024
_refine_ls_hydrogen_treatment mixed
_refine_ls_matrix_type full
_refine_ls_number_parameters 182
_refine_ls_number_reflns 3526
_refine_ls_number_restraints 0
_refine_ls_restrained_S_all 1.024
_refine_ls_R_factor_all 0.0767
_refine_ls_R_factor_gt 0.0415
_refine_ls_shift/su_max 0.000
_refine_ls_shift/su_mean 0.000
_refine_ls_structure_factor_coef Fsqd
_refine_ls_weighting_details 'w=1/[\s^2^(Fo^2^)+(0.0547P)^2^+0.8576P] where P=(Fo^2^+2Fc^2^)/3'
_refine_ls_weighting_scheme calc
_refine_ls_wR_factor_gt 0.1012
_refine_ls_wR_factor_ref 0.1229
_reflns_Friedel_coverage 0.000
_reflns_number_gt 2420
_reflns_number_total 3526
_reflns_threshold_expression 'I > 2\s(I)'
_cod_data_source_file d1nj05717k2.cif
_cod_data_source_block shelx_CCDC1
_cod_depositor_comments 'Adding full bibliography for 7061362--7061365.cif.'
_cod_database_code 7061363
_shelx_shelxl_version_number 2018/3
_shelx_space_group_comment
;
The symmetry employed for this shelxl refinement is uniquely defined
by the following loop, which should always be used as a source of
symmetry information in preference to the above space-group names.
They are only intended as comments.
;
_shelx_estimated_absorpt_t_min 0.968
_shelx_estimated_absorpt_t_max 0.996

loop_
_space_group_symop_operation_xyz
'x, y, z'
'-x+1/2, -y, z+1/2'
'-x, y+1/2, -z+1/2'
'x+1/2, -y+1/2, -z'
'-x, -y, -z'
'x-1/2, y, -z-1/2'
'x, -y-1/2, z-1/2'
'-x-1/2, y-1/2, z'

loop_
_atom_site_label
_atom_site_type_symbol
_atom_site_fract_x
_atom_site_fract_y
_atom_site_fract_z
_atom_site_U_iso_or_equiv
_atom_site_adp_type
_atom_site_occupancy
_atom_site_site_symmetry_order
_atom_site_calc_flag
_atom_site_refinement_flags_posn
_atom_site_refinement_flags_adp
_atom_site_refinement_flags_occupancy
_atom_site_disorder_assembly
_atom_site_disorder_group
O3 O 0.97611(7) 0.56603(11) 0.20213(5) 0.0310(2) Uani 1 1 d . . . . .
O1 O 0.88531(6) 0.25595(10) 0.29945(5) 0.0316(2) Uani 1 1 d . . . . .
O2 O 0.87043(7) 0.07516(11) 0.40270(5) 0.0371(3) Uani 1 1 d . . . . .
N1 N 0.80617(8) 0.44880(12) 0.22134(6) 0.0250(2) Uani 1 1 d . . . . .
C11 C 0.90581(9) 0.61581(14) 0.16268(7) 0.0261(3) Uani 1 1 d . . . . .
C12 C 0.91785(10) 0.72391(15) 0.11456(7) 0.0315(3) Uani 1 1 d . . . . .
H12 H 0.978313 0.764077 0.107670 0.038 Uiso 1 1 calc R U . . .
C13 C 0.84250(11) 0.77308(16) 0.07681(7) 0.0350(3) Uani 1 1 d . . . . .
H13 H 0.851458 0.847280 0.044441 0.042 Uiso 1 1 calc R U . . .
C14 C 0.75379(11) 0.71466(16) 0.08591(7) 0.0352(3) Uani 1 1 d . . . . .
H14 H 0.702139 0.749022 0.060042 0.042 Uiso 1 1 calc R U . . .
C15 C 0.74113(10) 0.60647(15) 0.13272(7) 0.0308(3) Uani 1 1 d . . . . .
H15 H 0.680684 0.565492 0.138484 0.037 Uiso 1 1 calc R U . . .
C10 C 0.81615(9) 0.55670(14) 0.17165(7) 0.0250(3) Uani 1 1 d . . . . .
C9 C 0.72678(9) 0.40275(14) 0.24706(7) 0.0263(3) Uani 1 1 d . . . . .
H9 H 0.670264 0.444977 0.231152 0.032 Uiso 1 1 calc R U . . .
C6 C 0.71996(9) 0.29502(14) 0.29662(7) 0.0254(3) Uani 1 1 d . . . . .
C1 C 0.80244(9) 0.22827(14) 0.32264(7) 0.0259(3) Uani 1 1 d . . . . .
C2 C 0.78834(10) 0.12774(14) 0.37708(7) 0.0284(3) Uani 1 1 d . . . . .
C3 C 0.69993(10) 0.09060(15) 0.39819(7) 0.0326(3) Uani 1 1 d . . . . .
H3 H 0.693048 0.020845 0.432995 0.039 Uiso 1 1 calc R U . . .
C4 C 0.61858(10) 0.15336(16) 0.36952(8) 0.0348(3) Uani 1 1 d . . . . .
C5 C 0.62916(9) 0.25503(15) 0.32049(8) 0.0306(3) Uani 1 1 d . . . . .
H5 H 0.575192 0.300048 0.301894 0.037 Uiso 1 1 calc R U . . .
C7 C 0.86403(13) -0.02359(17) 0.45787(8) 0.0418(4) Uani 1 1 d . . . . .
H7A H 0.834136 0.022791 0.497074 0.063 Uiso 1 1 calc R U . . .
H7B H 0.927111 -0.055435 0.470684 0.063 Uiso 1 1 calc R U . . .
H7C H 0.826438 -0.105969 0.443760 0.063 Uiso 1 1 calc R U . . .
C8 C 0.52245(12) 0.1073(2) 0.39363(11) 0.0557(5) Uani 1 1 d . . . . .
H8A H 0.475011 0.172982 0.375663 0.084 Uiso 1 1 calc R U . . .
H8B H 0.520604 0.108462 0.443636 0.084 Uiso 1 1 calc R U . . .
H8C H 0.509440 0.010604 0.377203 0.084 Uiso 1 1 calc R U . . .
H1 H 0.8590(13) 0.4081(19) 0.2403(9) 0.048(5) Uiso 1 1 d . . . . .
H3O H 1.0300(15) 0.624(2) 0.1988(11) 0.073(7) Uiso 1 1 d . . . . .

loop_
_atom_site_aniso_label
_atom_site_aniso_U_11
_atom_site_aniso_U_22
_atom_site_aniso_U_33
_atom_site_aniso_U_23
_atom_site_aniso_U_13
_atom_site_aniso_U_12
O3 0.0242(5) 0.0329(6) 0.0360(5) 0.0053(4) -0.0007(4) -0.0003(4)
O1 0.0237(5) 0.0329(5) 0.0381(5) 0.0089(4) 0.0053(4) 0.0033(4)
O2 0.0380(6) 0.0341(6) 0.0393(6) 0.0116(5) 0.0054(4) 0.0058(4)
N1 0.0239(5) 0.0225(6) 0.0286(6) -0.0005(5) -0.0012(4) 0.0009(4)
C11 0.0280(7) 0.0231(6) 0.0273(6) -0.0022(5) 0.0011(5) 0.0024(5)
C12 0.0374(7) 0.0251(7) 0.0321(7) -0.0008(6) 0.0037(6) -0.0018(6)
C13 0.0497(9) 0.0243(7) 0.0309(7) 0.0030(6) -0.0002(6) 0.0019(6)
C14 0.0427(8) 0.0293(7) 0.0336(7) 0.0002(6) -0.0095(6) 0.0072(6)
C15 0.0298(7) 0.0281(7) 0.0346(7) -0.0018(6) -0.0053(6) 0.0013(6)
C10 0.0291(6) 0.0197(6) 0.0263(6) -0.0015(5) -0.0001(5) 0.0015(5)
C9 0.0245(6) 0.0244(6) 0.0298(6) -0.0059(5) -0.0021(5) -0.0003(5)
C6 0.0248(6) 0.0226(6) 0.0289(6) -0.0058(5) 0.0012(5) -0.0024(5)
C1 0.0273(6) 0.0217(6) 0.0288(6) -0.0029(5) 0.0046(5) -0.0015(5)
C2 0.0331(7) 0.0216(6) 0.0303(7) -0.0012(5) 0.0047(6) 0.0010(5)
C3 0.0415(8) 0.0225(7) 0.0337(7) -0.0030(6) 0.0113(6) -0.0057(6)
C4 0.0306(7) 0.0320(8) 0.0418(8) -0.0078(6) 0.0088(6) -0.0096(6)
C5 0.0246(6) 0.0297(7) 0.0376(7) -0.0079(6) 0.0018(6) -0.0045(5)
C7 0.0617(10) 0.0313(8) 0.0325(7) 0.0072(6) 0.0042(7) 0.0062(7)
C8 0.0369(9) 0.0576(12) 0.0726(13) 0.0042(10) 0.0143(9) -0.0165(8)

loop_
_atom_type_symbol
_atom_type_description
_atom_type_scat_dispersion_real
_atom_type_scat_dispersion_imag
_atom_type_scat_source
C C 0.0033 0.0016 'International Tables Vol C Tables 4.2.6.8 and 6.1.1.4'
H H 0.0000 0.0000 'International Tables Vol C Tables 4.2.6.8 and 6.1.1.4'
N N 0.0061 0.0033 'International Tables Vol C Tables 4.2.6.8 and 6.1.1.4'
O O 0.0106 0.0060 'International Tables Vol C Tables 4.2.6.8 and 6.1.1.4'

loop_
_geom_angle_atom_site_label_1
_geom_angle_atom_site_label_2
_geom_angle_atom_site_label_3
_geom_angle
_geom_angle_site_symmetry_1
_geom_angle_site_symmetry_3
_geom_angle_publ_flag
C11 O3 H3O 111.4(13) . . ?
C2 O2 C7 117.28(12) . . ?
C9 N1 C10 126.01(11) . . ?
C9 N1 H1 114.4(11) . . ?
C10 N1 H1 119.5(11) . . ?
O3 C11 C12 123.18(12) . . ?
O3 C11 C10 117.88(12) . . ?
C12 C11 C10 118.93(12) . . ?
C13 C12 C11 120.54(13) . . ?
C13 C12 H12 119.7 . . ?
C11 C12 H12 119.7 . . ?
C12 C13 C14 120.42(13) . . ?
C12 C13 H13 119.8 . . ?
C14 C13 H13 119.8 . . ?
C15 C14 C13 119.63(14) . . ?
C15 C14 H14 120.2 . . ?
C13 C14 H14 120.2 . . ?
C14 C15 C10 120.64(14) . . ?
C14 C15 H15 119.7 . . ?
C10 C15 H15 119.7 . . ?
C15 C10 C11 119.83(12) . . ?
C15 C10 N1 122.70(12) . . ?
C11 C10 N1 117.47(11) . . ?
N1 C9 C6 124.20(12) . . ?
N1 C9 H9 117.9 . . ?
C6 C9 H9 117.9 . . ?
C9 C6 C1 120.39(12) . . ?
C9 C6 C5 118.59(12) . . ?
C1 C6 C5 121.02(12) . . ?
O1 C1 C6 122.66(12) . . ?
O1 C1 C2 121.37(12) . . ?
C6 C1 C2 115.97(12) . . ?
O2 C2 C3 125.79(13) . . ?
O2 C2 C1 112.95(11) . . ?
C3 C2 C1 121.25(13) . . ?
C2 C3 C4 121.80(13) . . ?
C2 C3 H3 119.1 . . ?
C4 C3 H3 119.1 . . ?
C5 C4 C3 118.69(13) . . ?
C5 C4 C8 121.37(15) . . ?
C3 C4 C8 119.94(14) . . ?
C4 C5 C6 121.05(13) . . ?
C4 C5 H5 119.5 . . ?
C6 C5 H5 119.5 . . ?
O2 C7 H7A 109.5 . . ?
O2 C7 H7B 109.5 . . ?
H7A C7 H7B 109.5 . . ?
O2 C7 H7C 109.5 . . ?
H7A C7 H7C 109.5 . . ?
H7B C7 H7C 109.5 . . ?
C4 C8 H8A 109.5 . . ?
C4 C8 H8B 109.5 . . ?
H8A C8 H8B 109.5 . . ?
C4 C8 H8C 109.5 . . ?
H8A C8 H8C 109.5 . . ?
H8B C8 H8C 109.5 . . ?

loop_
_geom_bond_atom_site_label_1
_geom_bond_atom_site_label_2
_geom_bond_distance
_geom_bond_site_symmetry_2
_geom_bond_publ_flag
O3 C11 1.3487(16) . ?
O3 H3O 0.94(2) . ?
O1 C1 1.2917(15) . ?
O2 C2 1.3652(17) . ?
O2 C7 1.4261(17) . ?
N1 C9 1.3116(17) . ?
N1 C10 1.4114(17) . ?
N1 H1 0.922(18) . ?
C11 C12 1.3949(19) . ?
C11 C10 1.4038(18) . ?
C12 C13 1.383(2) . ?
C12 H12 0.9500 . ?
C13 C14 1.389(2) . ?
C13 H13 0.9500 . ?
C14 C15 1.380(2) . ?
C14 H14 0.9500 . ?
C15 C10 1.3936(18) . ?
C15 H15 0.9500 . ?
C9 C6 1.4046(19) . ?
C9 H9 0.9500 . ?
C6 C1 1.4259(18) . ?
C6 C5 1.4260(18) . ?
C1 C2 1.4375(19) . ?
C2 C3 1.3710(19) . ?
C3 C4 1.416(2) . ?
C3 H3 0.9500 . ?
C4 C5 1.362(2) . ?
C4 C8 1.512(2) . ?
C5 H5 0.9500 . ?
C7 H7A 0.9800 . ?
C7 H7B 0.9800 . ?
C7 H7C 0.9800 . ?
C8 H8A 0.9800 . ?
C8 H8B 0.9800 . ?
C8 H8C 0.9800 . ?
